data_7127834
loop_
_publ_author_name
'Manamperi, Hemanthi D.'
'Moore, Curtis E.'
'Turro, Claudia'

_publ_section_title
;
 Dirhodium complexes as electrocatalysts for CO<sub>2</sub> reduction to
 HCOOH: role of steric hindrance on selectivity.
;
_journal_issue 13
_journal_name_full 'Chemical communications (Cambridge, England)'
_journal_page_first 1635
_journal_page_last 1638
_journal_paper_doi 10.1039/d0cc07659g
_journal_volume 57
_journal_year 2021
_chemical_formula_moiety 'C52 H46 N8 O2 Rh2, 2(B F4)'
_chemical_formula_sum 'C52 H46 B2 F8 N8 O2 Rh2'
_chemical_formula_weight 1194.41
_space_group_crystal_system monoclinic
_space_group_IT_number 14
_space_group_name_Hall '-P 2yn'
_space_group_name_H-M_alt 'P 1 21/n 1'
_atom_sites_solution_hydrogens geom
_atom_sites_solution_primary dual
_atom_sites_solution_secondary difmap
_audit_creation_date 2019-07-26
_audit_creation_method
;
Olex2 1.2
(compiled 2018.05.29 svn.r3508 for OlexSys, GUI svn.r5506)
;
_audit_update_record
;
2020-10-08 deposited with the CCDC.	2021-01-11 downloaded from the CCDC.
;
_cell_angle_alpha 90
_cell_angle_beta 97.196(2)
_cell_angle_gamma 90
_cell_formula_units_Z 4
_cell_length_a 11.9710(7)
_cell_length_b 34.5822(18)
_cell_length_c 12.0112(6)
_cell_measurement_reflns_used 9786
_cell_measurement_temperature 100
_cell_measurement_theta_max 26.320
_cell_measurement_theta_min 2.826
_cell_volume 4933.3(5)
_computing_cell_refinement 'SAINT v8.38A (Bruker, 2017)'
_computing_data_collection 'APEX3 v2017.3-0 (Bruker, 2017)'
_computing_data_reduction 'SAINT v8.38A (Bruker, 2017)'
_computing_molecular_graphics 'Olex2 (Dolomanov et al., 2009)'
_computing_publication_material 'Olex2 (Dolomanov et al., 2009)'
_computing_structure_refinement 'ShelXL (Sheldrick, 2015)'
_computing_structure_solution 'ShelXT (Sheldrick, 2015)'
_diffrn_ambient_temperature 100
_diffrn_detector 'Bruker Photon II area detector'
_diffrn_detector_area_resol_mean 10.5
_diffrn_detector_type 'CMOS area detector'
_diffrn_measured_fraction_theta_full 0.998
_diffrn_measured_fraction_theta_max 0.999
_diffrn_measurement_device 'Kappa Four-Circle Diffractometer'
_diffrn_measurement_device_type 'Bruker D8 Venture'
_diffrn_measurement_method '\w and \f scans'
_diffrn_radiation_monochromator 'Curved-Graphite, Bruker TRIUMPH'
_diffrn_radiation_probe x-ray
_diffrn_radiation_type MoK\a
_diffrn_radiation_wavelength 0.71073
_diffrn_reflns_av_R_equivalents 0.0528
_diffrn_reflns_av_unetI/netI 0.0447
_diffrn_reflns_Laue_measured_fraction_full 0.998
_diffrn_reflns_Laue_measured_fraction_max 0.999
_diffrn_reflns_limit_h_max 14
_diffrn_reflns_limit_h_min -14
_diffrn_reflns_limit_k_max 43
_diffrn_reflns_limit_k_min -43
_diffrn_reflns_limit_l_max 15
_diffrn_reflns_limit_l_min -15
_diffrn_reflns_number 50853
_diffrn_reflns_point_group_measured_fraction_full 0.998
_diffrn_reflns_point_group_measured_fraction_max 0.999
_diffrn_reflns_theta_full 25.000
_diffrn_reflns_theta_max 26.378
_diffrn_reflns_theta_min 2.826
_diffrn_source 'sealed tube'
_diffrn_source_type fine-focus
_diffrn_standards_number 0
_exptl_absorpt_coefficient_mu 0.750
_exptl_absorpt_correction_T_max 0.0932
_exptl_absorpt_correction_T_min 0.0667
_exptl_absorpt_correction_type multi-scan
_exptl_absorpt_process_details
'SADABS-2016/2 (Bruker,2016/2) was used for absorption correction. wR2(int) was 0.0774 before and 0.0672 after correction. The Ratio of minimum to maximum transmission is 0.7157. The \l/2 correction factor is Not present.'
_exptl_crystal_colour 'Dark Red'
_exptl_crystal_colour_modifier dark
_exptl_crystal_colour_primary red
_exptl_crystal_density_diffrn 1.608
_exptl_crystal_description Block
_exptl_crystal_F_000 2408
_exptl_crystal_size_max 0.164
_exptl_crystal_size_mid 0.127
_exptl_crystal_size_min 0.059
_refine_diff_density_max 0.588
_refine_diff_density_min -1.110
_refine_diff_density_rms 0.087
_refine_ls_extinction_method none
_refine_ls_goodness_of_fit_ref 1.082
_refine_ls_hydrogen_treatment constr
_refine_ls_matrix_type full
_refine_ls_number_parameters 708
_refine_ls_number_reflns 10076
_refine_ls_number_restraints 60
_refine_ls_restrained_S_all 1.080
_refine_ls_R_factor_all 0.0577
_refine_ls_R_factor_gt 0.0421
_refine_ls_shift/su_max 0.001
_refine_ls_shift/su_mean 0.000
_refine_ls_structure_factor_coef Fsqd
_refine_ls_weighting_details 'w=1/[\s^2^(Fo^2^)+(0.0205P)^2^+8.8835P] where P=(Fo^2^+2Fc^2^)/3'
_refine_ls_weighting_scheme calc
_refine_ls_wR_factor_gt 0.0756
_refine_ls_wR_factor_ref 0.0801
_reflns_Friedel_coverage 0.000
_reflns_number_gt 8288
_reflns_number_total 10076
_reflns_threshold_expression 'I > 2\s(I)'
_cod_data_source_file d0cc07659g2.cif
_cod_data_source_block Turro_HM_4_126
_cod_depositor_comments
;
The following automatic conversions were performed:

data item '_diffrn_radiation_probe' value 'X-ray' was changed to
'x-ray' in accordance with the
/home/data/users/saulius/crontab/automatic-downloads/rss-feeds/RSC/lib/dictionaries/cif_core.dic
dictionary named 'cif_core.dic' version 2.4.2 last updated on
2011-04-26.

data item '_exptl_crystal_colour_modifier' value 'Dark' was changed
to 'dark' in accordance with the
/home/data/users/saulius/crontab/automatic-downloads/rss-feeds/RSC/lib/dictionaries/cif_core.dic
dictionary named 'cif_core.dic' version 2.4.2 last updated on
2011-04-26.

data item '_exptl_crystal_colour_primary' value 'Red' was changed to
'red' in accordance with the
/home/data/users/saulius/crontab/automatic-downloads/rss-feeds/RSC/lib/dictionaries/cif_core.dic
dictionary named 'cif_core.dic' version 2.4.2 last updated on
2011-04-26.

Automatic conversion script
Id: cif_fix_values 7556 2019-12-06 15:28:31Z antanas 

 Adding full bibliography for 7127834--7127835.cif.
;
_cod_database_code 7127834
_shelx_shelxl_version_number 2018/3
_shelx_space_group_comment
;
The symmetry employed for this shelxl refinement is uniquely defined
by the following loop, which should always be used as a source of
symmetry information in preference to the above space-group names.
They are only intended as comments.
;
_shelx_estimated_absorpt_t_max 0.957
_shelx_estimated_absorpt_t_min 0.887
_olex2_refinement_description
;
1. Fixed Uiso
 At 1.2 times of:
  All C(H) groups
 At 1.5 times of:
  All C(H,H,H) groups
2. Rigid body (RIGU) restrains
 B2, F5, F6, F7, F8, F5B, F6B, F7B, F8B
 with sigma for 1-2 distances of 0.002 and sigma for 1-3 distances of 0.002
3. Others
 Sof(F5B)=Sof(F6B)=Sof(F7B)=Sof(F8B)=1-FVAR(1)
 Sof(F5)=Sof(F6)=Sof(F7)=Sof(F8)=FVAR(1)
4.a Aromatic/amide H refined with riding coordinates:
 C1(H1), C2(H2), C3(H3), C8(H8), C9(H9), C10(H10), C11(H11), C12(H12),
 C14(H14), C15(H15), C17(H17), C18(H18), C22(H22), C23(H23), C24(H24), C25(H25),
  C26(H26), C27(H27), C28(H28), C29(H29), C34(H34), C35(H35), C36(H36),
 C37(H37), C38(H38), C40(H40), C41(H41), C43(H43), C44(H44), C48(H48), C49(H49),
  C50(H50), C51(H51), C52(H52)
4.b Idealised Me refined as rotating group:
 C19(H19A,H19B,H19C), C21(H21A,H21B,H21C), C45(H45A,H45B,H45C), C47(H47A,H47B,
 H47C)
;
_olex2_submission_special_instructions 'No special instructions were received'

loop_
_space_group_symop_operation_xyz
'x, y, z'
'-x+1/2, y+1/2, -z+1/2'
'-x, -y, -z'
'x-1/2, -y-1/2, z-1/2'

loop_
_atom_site_label
_atom_site_type_symbol
_atom_site_fract_x
_atom_site_fract_y
_atom_site_fract_z
_atom_site_U_iso_or_equiv
_atom_site_adp_type
_atom_site_occupancy
_atom_site_site_symmetry_order
_atom_site_calc_flag
_atom_site_refinement_flags_posn
_atom_site_refinement_flags_adp
_atom_site_refinement_flags_occupancy
_atom_site_disorder_assembly
_atom_site_disorder_group
Rh1 Rh 0.60735(2) 0.36404(2) 0.90211(2) 0.01562(7) Uani 1 1 d . . . . .
Rh2 Rh 0.48400(2) 0.37560(2) 0.71321(2) 0.01567(7) Uani 1 1 d . . . . .
O1 O 0.49425(19) 0.39775(6) 0.96850(18) 0.0188(5) Uani 1 1 d . . . . .
O2 O 0.60650(19) 0.41211(7) 0.67725(18) 0.0212(5) Uani 1 1 d . . . . .
N1 N 0.5326(2) 0.31376(8) 0.9422(2) 0.0168(6) Uani 1 1 d . . . . .
N2 N 0.7172(2) 0.32598(8) 0.8469(2) 0.0186(6) Uani 1 1 d . . . . .
N3 N 0.6907(2) 0.41295(8) 0.8575(2) 0.0178(6) Uani 1 1 d . . . . .
N4 N 0.6986(2) 0.36200(8) 1.0759(2) 0.0209(6) Uani 1 1 d . . . . .
N5 N 0.5424(2) 0.32942(8) 0.6340(2) 0.0185(6) Uani 1 1 d . . . . .
N6 N 0.3646(2) 0.33701(8) 0.7420(2) 0.0175(6) Uani 1 1 d . . . . .
N7 N 0.4170(2) 0.41961(8) 0.7982(2) 0.0186(6) Uani 1 1 d . . . . .
N8 N 0.3945(2) 0.39197(8) 0.5428(2) 0.0207(6) Uani 1 1 d . . . . .
C1 C 0.4420(3) 0.30887(10) 0.9946(3) 0.0195(7) Uani 1 1 d . . . . .
H1 H 0.400869 0.330947 1.013016 0.023 Uiso 1 1 calc R . . . .
C2 C 0.4057(3) 0.27226(10) 1.0232(3) 0.0243(8) Uani 1 1 d . . . . .
H2 H 0.340463 0.269757 1.060190 0.029 Uiso 1 1 calc R . . . .
C3 C 0.4638(3) 0.23987(10) 0.9981(3) 0.0264(8) Uani 1 1 d . . . . .
H3 H 0.439140 0.214923 1.017472 0.032 Uiso 1 1 calc R . . . .
C4 C 0.5604(3) 0.24408(10) 0.9434(3) 0.0234(8) Uani 1 1 d . . . . .
C5 C 0.5920(3) 0.28165(9) 0.9173(3) 0.0189(7) Uani 1 1 d . . . . .
C6 C 0.6905(3) 0.28815(9) 0.8656(3) 0.0193(7) Uani 1 1 d . . . . .
C7 C 0.7560(3) 0.25691(10) 0.8391(3) 0.0228(7) Uani 1 1 d . . . . .
C8 C 0.8553(3) 0.26570(10) 0.7914(3) 0.0239(8) Uani 1 1 d . . . . .
H8 H 0.903122 0.245499 0.772191 0.029 Uiso 1 1 calc R . . . .
C9 C 0.8817(3) 0.30320(10) 0.7732(3) 0.0232(8) Uani 1 1 d . . . . .
H9 H 0.948312 0.309285 0.741340 0.028 Uiso 1 1 calc R . . . .
C10 C 0.8108(3) 0.33286(10) 0.8014(3) 0.0197(7) Uani 1 1 d . . . . .
H10 H 0.830350 0.358878 0.787407 0.024 Uiso 1 1 calc R . . . .
C11 C 0.6277(3) 0.21239(10) 0.9129(3) 0.0290(9) Uani 1 1 d . . . . .
H11 H 0.606403 0.186670 0.928295 0.035 Uiso 1 1 calc R . . . .
C12 C 0.7210(3) 0.21858(10) 0.8625(3) 0.0291(8) Uani 1 1 d . . . . .
H12 H 0.763936 0.197138 0.842459 0.035 Uiso 1 1 calc R . . . .
C13 C 0.7732(3) 0.43075(9) 0.9386(3) 0.0189(7) Uani 1 1 d . . . . .
C14 C 0.8868(3) 0.42823(10) 0.9279(3) 0.0231(8) Uani 1 1 d . . . . .
H14 H 0.910571 0.416263 0.863671 0.028 Uiso 1 1 calc R . . . .
C15 C 0.9660(3) 0.44313(10) 1.0110(3) 0.0263(8) Uani 1 1 d . . . . .
H15 H 1.043732 0.441224 1.002879 0.032 Uiso 1 1 calc R . . . .
C16 C 0.9339(3) 0.46070(10) 1.1052(3) 0.0268(8) Uani 1 1 d . . . . .
C17 C 0.8197(3) 0.46384(10) 1.1140(3) 0.0249(8) Uani 1 1 d . . . . .
H17 H 0.796154 0.476478 1.177327 0.030 Uiso 1 1 calc R . . . .
C18 C 0.7395(3) 0.44891(9) 1.0323(3) 0.0213(7) Uani 1 1 d . . . . .
H18 H 0.661783 0.451030 1.040204 0.026 Uiso 1 1 calc R . . . .
C19 C 1.0215(3) 0.47531(12) 1.1975(3) 0.0376(10) Uani 1 1 d . . . . .
H19A H 1.025041 0.457904 1.262280 0.056 Uiso 1 1 calc GR . . . .
H19B H 1.000966 0.501343 1.219988 0.056 Uiso 1 1 calc GR . . . .
H19C H 1.095221 0.476132 1.170134 0.056 Uiso 1 1 calc GR . . . .
C20 C 0.6747(3) 0.42757(10) 0.7562(3) 0.0207(7) Uani 1 1 d . . . . .
C21 C 0.7323(3) 0.46374(11) 0.7242(3) 0.0303(9) Uani 1 1 d . . . . .
H21A H 0.809782 0.457677 0.712053 0.045 Uiso 1 1 calc GR . . . .
H21B H 0.733062 0.482811 0.784696 0.045 Uiso 1 1 calc GR . . . .
H21C H 0.691549 0.474355 0.655118 0.045 Uiso 1 1 calc GR . . . .
C22 C 0.8088(3) 0.36229(9) 1.1039(3) 0.0239(8) Uani 1 1 d . . . . .
H22 H 0.854567 0.360420 1.044969 0.029 Uiso 1 1 calc R . . . .
C23 C 0.8626(3) 0.36510(10) 1.2122(3) 0.0313(9) Uani 1 1 d . . . . .
H23 H 0.942450 0.365286 1.226634 0.038 Uiso 1 1 calc R . . . .
C24 C 0.7985(4) 0.36758(12) 1.2973(3) 0.0399(10) Uani 1 1 d . . . . .
H24 H 0.832959 0.369804 1.372655 0.048 Uiso 1 1 calc R . . . .
C25 C 0.6815(4) 0.36684(12) 1.2730(3) 0.0377(10) Uani 1 1 d . . . . .
H25 H 0.634869 0.367969 1.331408 0.045 Uiso 1 1 calc R . . . .
C26 C 0.6349(3) 0.36441(11) 1.1613(3) 0.0290(8) Uani 1 1 d . . . . .
H26 H 0.555226 0.364430 1.144121 0.035 Uiso 1 1 calc R . . . .
C27 C 0.6312(3) 0.32714(10) 0.5779(3) 0.0217(7) Uani 1 1 d . . . . .
H27 H 0.677677 0.349260 0.574189 0.026 Uiso 1 1 calc R . . . .
C28 C 0.6581(3) 0.29331(10) 0.5245(3) 0.0255(8) Uani 1 1 d . . . . .
H28 H 0.721560 0.292811 0.484262 0.031 Uiso 1 1 calc R . . . .
C29 C 0.5937(3) 0.26067(10) 0.5293(3) 0.0259(8) Uani 1 1 d . . . . .
H29 H 0.613116 0.237411 0.494266 0.031 Uiso 1 1 calc R . . . .
C30 C 0.4987(3) 0.26223(9) 0.5870(3) 0.0217(7) Uani 1 1 d . . . . .
C31 C 0.4756(3) 0.29747(9) 0.6374(3) 0.0178(7) Uani 1 1 d . . . . .
C32 C 0.3800(3) 0.30141(9) 0.6952(3) 0.0178(7) Uani 1 1 d . . . . .
C33 C 0.3064(3) 0.27038(9) 0.7027(3) 0.0211(7) Uani 1 1 d . . . . .
C34 C 0.2134(3) 0.27640(10) 0.7611(3) 0.0229(8) Uani 1 1 d . . . . .
H34 H 0.161259 0.256113 0.768165 0.028 Uiso 1 1 calc R . . . .
C35 C 0.1989(3) 0.31179(10) 0.8075(3) 0.0220(7) Uani 1 1 d . . . . .
H35 H 0.136311 0.316176 0.847363 0.026 Uiso 1 1 calc R . . . .
C36 C 0.2756(3) 0.34157(9) 0.7967(3) 0.0191(7) Uani 1 1 d . . . . .
H36 H 0.263692 0.365964 0.829639 0.023 Uiso 1 1 calc R . . . .
C37 C 0.4236(3) 0.23048(10) 0.5976(3) 0.0274(8) Uani 1 1 d . . . . .
H37 H 0.438656 0.206162 0.565796 0.033 Uiso 1 1 calc R . . . .
C38 C 0.3322(3) 0.23441(10) 0.6519(3) 0.0277(8) Uani 1 1 d . . . . .
H38 H 0.283641 0.212892 0.656491 0.033 Uiso 1 1 calc R . . . .
C39 C 0.3496(3) 0.44823(10) 0.7337(3) 0.0214(7) Uani 1 1 d . . . . .
C40 C 0.2358(3) 0.44273(10) 0.7034(3) 0.0299(9) Uani 1 1 d . . . . .
H40 H 0.200280 0.420407 0.728823 0.036 Uiso 1 1 calc R . . . .
C41 C 0.1726(4) 0.46935(11) 0.6363(3) 0.0350(10) Uani 1 1 d . . . . .
H41 H 0.094543 0.464736 0.615348 0.042 Uiso 1 1 calc R . . . .
C42 C 0.2204(4) 0.50233(12) 0.5993(3) 0.0369(10) Uani 1 1 d . . . . .
C43 C 0.3352(4) 0.50764(13) 0.6294(4) 0.0480(12) Uani 1 1 d . . . . .
H43 H 0.370385 0.530120 0.604496 0.058 Uiso 1 1 calc R . . . .
C44 C 0.4000(4) 0.48060(11) 0.6953(4) 0.0387(10) Uani 1 1 d . . . . .
H44 H 0.478674 0.484524 0.713788 0.046 Uiso 1 1 calc R . . . .
C45 C 0.1502(4) 0.53259(15) 0.5321(4) 0.0602(15) Uani 1 1 d . . . . .
H45A H 0.107643 0.520462 0.466226 0.090 Uiso 1 1 calc GR . . . .
H45B H 0.199607 0.552640 0.507702 0.090 Uiso 1 1 calc GR . . . .
H45C H 0.097737 0.544279 0.578804 0.090 Uiso 1 1 calc GR . . . .
C46 C 0.4309(3) 0.42178(9) 0.9081(3) 0.0187(7) Uani 1 1 d . . . . .
C47 C 0.3749(3) 0.45182(10) 0.9722(3) 0.0249(8) Uani 1 1 d . . . . .
H47A H 0.350957 0.440087 1.039611 0.037 Uiso 1 1 calc GR . . . .
H47B H 0.309130 0.462194 0.924890 0.037 Uiso 1 1 calc GR . . . .
H47C H 0.428208 0.472809 0.994109 0.037 Uiso 1 1 calc GR . . . .
C48 C 0.2869(3) 0.38400(10) 0.5068(3) 0.0254(8) Uani 1 1 d . . . . .
H48 H 0.242123 0.372388 0.557578 0.031 Uiso 1 1 calc R . . . .
C49 C 0.2377(3) 0.39199(11) 0.3981(3) 0.0304(9) Uani 1 1 d . . . . .
H49 H 0.160973 0.385763 0.375243 0.036 Uiso 1 1 calc R . . . .
C50 C 0.3019(4) 0.40906(13) 0.3240(3) 0.0395(10) Uani 1 1 d . . . . .
H50 H 0.269829 0.415098 0.249659 0.047 Uiso 1 1 calc R . . . .
C51 C 0.4134(4) 0.41723(15) 0.3597(3) 0.0492(12) Uani 1 1 d . . . . .
H51 H 0.459999 0.428466 0.309993 0.059 Uiso 1 1 calc R . . . .
C52 C 0.4559(4) 0.40872(13) 0.4693(3) 0.0413(11) Uani 1 1 d . . . . .
H52 H 0.532269 0.414998 0.494102 0.050 Uiso 1 1 calc R . . . .
B2 B -0.0242(4) 0.37402(12) 0.5867(3) 0.0247(8) Uani 1 1 d . U . . .
F5 F 0.0603(4) 0.34746(14) 0.6219(5) 0.0422(11) Uani 0.889(17) 1 d . U P A 1
F6 F -0.0386(5) 0.39994(14) 0.6683(5) 0.0520(15) Uani 0.889(17) 1 d . U P A 1
F7 F -0.1246(3) 0.35307(16) 0.5590(4) 0.0349(10) Uani 0.889(17) 1 d . U P A 1
F8 F 0.0028(4) 0.39258(16) 0.4909(4) 0.0334(10) Uani 0.889(17) 1 d . U P A 1
F5B F 0.031(4) 0.3438(11) 0.587(4) 0.044(7) Uani 0.111(17) 1 d . U P A 2
F6B F -0.001(3) 0.3866(11) 0.708(3) 0.035(7) Uani 0.111(17) 1 d . U P A 2
F7B F -0.135(3) 0.3681(16) 0.571(4) 0.042(8) Uani 0.111(17) 1 d . U P A 2
F8B F 0.020(4) 0.4027(12) 0.524(4) 0.037(7) Uani 0.111(17) 1 d . U P A 2
F1 F 0.1163(2) 0.37057(7) 0.16610(19) 0.0450(6) Uani 1 1 d . . . . .
F2 F 0.2156(2) 0.32075(7) 0.1045(2) 0.0503(7) Uani 1 1 d . . . . .
F3 F 0.2153(2) 0.37882(7) 0.0192(2) 0.0466(6) Uani 1 1 d . . . . .
F4 F 0.05700(18) 0.34195(6) -0.00064(17) 0.0336(5) Uani 1 1 d . . . . .
B1 B 0.1510(4) 0.35330(13) 0.0728(4) 0.0291(10) Uani 1 1 d . . . . .

loop_
_atom_site_aniso_label
_atom_site_aniso_U_11
_atom_site_aniso_U_22
_atom_site_aniso_U_33
_atom_site_aniso_U_23
_atom_site_aniso_U_13
_atom_site_aniso_U_12
Rh1 0.01484(14) 0.01509(13) 0.01676(12) 0.00018(10) 0.00133(10) -0.00076(10)
Rh2 0.01487(13) 0.01487(12) 0.01696(12) -0.00083(10) 0.00075(10) -0.00159(10)
O1 0.0188(12) 0.0180(12) 0.0191(11) 0.0007(9) 0.0003(10) 0.0004(9)
O2 0.0189(13) 0.0246(12) 0.0195(12) 0.0019(10) -0.0002(10) -0.0039(10)
N1 0.0168(15) 0.0187(14) 0.0139(13) -0.0004(11) -0.0014(11) 0.0016(11)
N2 0.0175(15) 0.0213(14) 0.0168(13) 0.0001(11) 0.0012(11) -0.0011(12)
N3 0.0160(15) 0.0185(14) 0.0185(13) -0.0006(11) 0.0001(11) -0.0034(11)
N4 0.0229(16) 0.0164(14) 0.0226(14) 0.0010(12) -0.0005(12) -0.0039(12)
N5 0.0180(15) 0.0209(14) 0.0152(13) 0.0017(11) -0.0027(11) -0.0032(12)
N6 0.0189(15) 0.0177(14) 0.0155(13) 0.0012(11) -0.0001(11) 0.0021(11)
N7 0.0199(15) 0.0167(14) 0.0187(14) -0.0004(11) 0.0012(12) 0.0008(11)
N8 0.0212(16) 0.0191(14) 0.0217(14) -0.0003(12) 0.0021(12) 0.0001(12)
C1 0.0157(18) 0.0232(17) 0.0188(16) -0.0007(14) -0.0004(14) 0.0024(14)
C2 0.0194(18) 0.0272(19) 0.0262(18) 0.0048(15) 0.0028(15) -0.0015(15)
C3 0.026(2) 0.0203(18) 0.033(2) 0.0071(15) 0.0044(16) -0.0022(15)
C4 0.0242(19) 0.0197(17) 0.0262(18) 0.0042(14) 0.0032(15) 0.0002(15)
C5 0.0182(18) 0.0201(17) 0.0177(16) 0.0000(13) -0.0003(13) 0.0032(14)
C6 0.0222(19) 0.0193(17) 0.0158(15) 0.0025(13) 0.0003(14) 0.0022(14)
C7 0.0230(19) 0.0248(18) 0.0205(17) 0.0004(14) 0.0020(15) 0.0033(15)
C8 0.0205(19) 0.0294(19) 0.0219(17) -0.0003(15) 0.0030(15) 0.0111(15)
C9 0.0179(18) 0.033(2) 0.0192(17) 0.0027(15) 0.0029(14) 0.0026(15)
C10 0.0181(18) 0.0238(18) 0.0169(16) 0.0020(13) 0.0011(14) -0.0013(14)
C11 0.036(2) 0.0166(17) 0.034(2) 0.0041(15) 0.0066(18) 0.0014(16)
C12 0.032(2) 0.0213(18) 0.035(2) -0.0004(16) 0.0084(17) 0.0063(16)
C13 0.0216(18) 0.0129(15) 0.0211(16) 0.0009(13) -0.0021(14) -0.0037(13)
C14 0.0208(19) 0.0250(18) 0.0239(18) -0.0029(14) 0.0042(15) -0.0044(15)
C15 0.0191(19) 0.0280(19) 0.031(2) 0.0047(16) 0.0004(16) -0.0035(15)
C16 0.026(2) 0.0227(18) 0.0284(19) 0.0012(15) -0.0077(16) -0.0045(15)
C17 0.029(2) 0.0211(18) 0.0232(18) -0.0031(14) -0.0010(15) -0.0002(15)
C18 0.0182(18) 0.0172(16) 0.0284(18) -0.0006(14) 0.0030(15) 0.0018(14)
C19 0.032(2) 0.041(2) 0.037(2) -0.0049(18) -0.0084(18) -0.0087(19)
C20 0.0179(18) 0.0221(17) 0.0221(17) -0.0008(14) 0.0027(14) -0.0033(14)
C21 0.031(2) 0.032(2) 0.0262(19) 0.0051(16) -0.0050(16) -0.0096(17)
C22 0.0231(19) 0.0156(16) 0.0317(19) 0.0016(14) -0.0023(15) -0.0002(14)
C23 0.026(2) 0.0259(19) 0.039(2) 0.0001(17) -0.0074(17) 0.0034(16)
C24 0.047(3) 0.046(3) 0.0236(19) -0.0008(18) -0.0105(19) 0.004(2)
C25 0.040(3) 0.048(3) 0.0254(19) 0.0024(18) 0.0066(18) 0.006(2)
C26 0.030(2) 0.033(2) 0.0243(18) 0.0022(16) 0.0043(16) 0.0022(17)
C27 0.0192(18) 0.0255(18) 0.0200(17) 0.0025(14) 0.0006(14) -0.0013(15)
C28 0.0180(19) 0.034(2) 0.0250(18) -0.0012(15) 0.0031(15) 0.0038(15)
C29 0.028(2) 0.0239(18) 0.0257(18) -0.0047(15) 0.0028(16) 0.0048(15)
C30 0.0234(19) 0.0198(17) 0.0214(17) -0.0015(14) 0.0011(15) 0.0013(14)
C31 0.0156(17) 0.0191(16) 0.0178(16) 0.0015(13) -0.0010(13) -0.0017(13)
C32 0.0197(18) 0.0171(16) 0.0152(15) 0.0011(13) -0.0029(13) -0.0003(13)
C33 0.0191(18) 0.0203(17) 0.0224(17) 0.0011(14) -0.0032(14) -0.0030(14)
C34 0.0184(18) 0.0255(18) 0.0244(18) 0.0028(15) 0.0007(15) -0.0087(15)
C35 0.0166(18) 0.0293(19) 0.0199(17) 0.0022(14) 0.0019(14) -0.0011(14)
C36 0.0192(18) 0.0189(17) 0.0186(16) 0.0008(13) -0.0005(14) 0.0016(14)
C37 0.034(2) 0.0186(17) 0.0298(19) -0.0044(15) 0.0061(17) -0.0015(15)
C38 0.033(2) 0.0179(17) 0.032(2) -0.0008(15) 0.0016(17) -0.0079(15)
C39 0.0246(19) 0.0206(17) 0.0187(16) -0.0018(13) 0.0015(14) 0.0048(14)
C40 0.030(2) 0.0204(18) 0.037(2) -0.0045(16) -0.0048(17) 0.0023(16)
C41 0.032(2) 0.037(2) 0.033(2) -0.0112(18) -0.0086(18) 0.0104(18)
C42 0.043(3) 0.042(2) 0.026(2) 0.0039(18) 0.0060(18) 0.020(2)
C43 0.047(3) 0.041(3) 0.060(3) 0.024(2) 0.023(2) 0.013(2)
C44 0.031(2) 0.031(2) 0.056(3) 0.0132(19) 0.009(2) 0.0053(18)
C45 0.065(4) 0.071(3) 0.047(3) 0.024(3) 0.017(3) 0.040(3)
C46 0.0149(17) 0.0163(16) 0.0247(17) -0.0011(13) 0.0023(14) -0.0013(13)
C47 0.027(2) 0.0246(18) 0.0237(18) -0.0032(15) 0.0036(15) 0.0042(15)
C48 0.0230(19) 0.032(2) 0.0223(17) -0.0056(15) 0.0054(15) 0.0003(16)
C49 0.023(2) 0.040(2) 0.0265(19) 0.0029(17) -0.0039(16) -0.0051(17)
C50 0.036(2) 0.052(3) 0.028(2) 0.0087(19) -0.0064(18) -0.010(2)
C51 0.039(3) 0.077(3) 0.030(2) 0.013(2) 0.003(2) -0.021(2)
C52 0.031(2) 0.065(3) 0.027(2) 0.009(2) -0.0028(18) -0.017(2)
B2 0.0244(18) 0.0257(19) 0.0242(18) 0.0022(14) 0.0035(15) -0.0025(14)
F5 0.0247(19) 0.0482(18) 0.052(3) 0.0217(18) -0.0006(16) 0.0063(15)
F6 0.079(3) 0.042(2) 0.040(3) -0.0114(19) 0.024(2) -0.005(2)
F7 0.0234(14) 0.043(2) 0.0377(19) 0.0074(18) 0.0038(12) -0.0084(15)
F8 0.0264(18) 0.041(2) 0.0329(19) 0.0092(16) 0.0039(15) -0.0034(15)
F5B 0.054(14) 0.033(7) 0.045(14) 0.003(8) 0.014(12) 0.012(9)
F6B 0.051(15) 0.026(13) 0.026(5) 0.000(7) 0.000(6) -0.014(10)
F7B 0.026(4) 0.07(2) 0.029(12) 0.023(14) -0.008(6) -0.012(6)
F8B 0.035(12) 0.039(10) 0.038(14) 0.016(11) 0.009(13) 0.000(9)
F1 0.0364(14) 0.0655(17) 0.0343(12) -0.0208(12) 0.0087(11) -0.0002(12)
F2 0.0412(15) 0.0485(15) 0.0607(16) 0.0014(13) 0.0040(13) 0.0147(12)
F3 0.0460(15) 0.0461(14) 0.0511(15) -0.0091(12) 0.0191(12) -0.0198(12)
F4 0.0302(13) 0.0399(13) 0.0316(12) -0.0071(10) 0.0079(10) -0.0068(10)
B1 0.029(2) 0.032(2) 0.027(2) -0.0054(18) 0.0092(19) -0.0020(19)

loop_
_atom_type_symbol
_atom_type_description
_atom_type_scat_dispersion_real
_atom_type_scat_dispersion_imag
_atom_type_scat_source
C C 0.0033 0.0016 'International Tables Vol C Tables 4.2.6.8 and 6.1.1.4'
H H 0.0000 0.0000 'International Tables Vol C Tables 4.2.6.8 and 6.1.1.4'
B B 0.0013 0.0007 'International Tables Vol C Tables 4.2.6.8 and 6.1.1.4'
F F 0.0171 0.0103 'International Tables Vol C Tables 4.2.6.8 and 6.1.1.4'
N N 0.0061 0.0033 'International Tables Vol C Tables 4.2.6.8 and 6.1.1.4'
O O 0.0106 0.0060 'International Tables Vol C Tables 4.2.6.8 and 6.1.1.4'
Rh Rh -1.1178 0.9187 'International Tables Vol C Tables 4.2.6.8 and 6.1.1.4'

loop_
_geom_angle_atom_site_label_1
_geom_angle_atom_site_label_2
_geom_angle_atom_site_label_3
_geom_angle
_geom_angle_site_symmetry_1
_geom_angle_site_symmetry_3
_geom_angle_publ_flag
O1 Rh1 Rh2 85.40(6) . . ?
O1 Rh1 N1 93.60(10) . . ?
O1 Rh1 N2 174.08(10) . . ?
O1 Rh1 N3 89.95(10) . . ?
O1 Rh1 N4 85.59(10) . . ?
N1 Rh1 Rh2 96.89(7) . . ?
N1 Rh1 N3 176.45(11) . . ?
N1 Rh1 N4 86.00(10) . . ?
N2 Rh1 Rh2 97.83(7) . . ?
N2 Rh1 N1 81.12(11) . . ?
N2 Rh1 N3 95.33(11) . . ?
N2 Rh1 N4 91.35(11) . . ?
N3 Rh1 Rh2 83.51(7) . . ?
N3 Rh1 N4 94.16(10) . . ?
N4 Rh1 Rh2 170.69(7) . . ?
O2 Rh2 Rh1 86.22(6) . . ?
O2 Rh2 N5 95.14(10) . . ?
O2 Rh2 N7 88.98(10) . . ?
O2 Rh2 N8 85.66(9) . . ?
N5 Rh2 Rh1 95.60(7) . . ?
N5 Rh2 N7 175.80(11) . . ?
N5 Rh2 N8 85.68(10) . . ?
N6 Rh2 Rh1 94.98(7) . . ?
N6 Rh2 O2 176.56(10) . . ?
N6 Rh2 N5 81.53(11) . . ?
N6 Rh2 N7 94.35(11) . . ?
N6 Rh2 N8 93.15(10) . . ?
N7 Rh2 Rh1 83.89(7) . . ?
N7 Rh2 N8 95.42(10) . . ?
N8 Rh2 Rh1 171.87(7) . . ?
C46 O1 Rh1 121.7(2) . . ?
C20 O2 Rh2 120.8(2) . . ?
C1 N1 Rh1 128.9(2) . . ?
C1 N1 C5 118.4(3) . . ?
C5 N1 Rh1 112.6(2) . . ?
C6 N2 Rh1 113.1(2) . . ?
C10 N2 Rh1 129.2(2) . . ?
C10 N2 C6 117.6(3) . . ?
C13 N3 Rh1 119.2(2) . . ?
C20 N3 Rh1 122.5(2) . . ?
C20 N3 C13 118.2(3) . . ?
C22 N4 Rh1 126.5(2) . . ?
C22 N4 C26 116.5(3) . . ?
C26 N4 Rh1 116.7(2) . . ?
C27 N5 Rh2 129.0(2) . . ?
C27 N5 C31 118.3(3) . . ?
C31 N5 Rh2 112.6(2) . . ?
C32 N6 Rh2 112.8(2) . . ?
C36 N6 Rh2 129.5(2) . . ?
C36 N6 C32 117.7(3) . . ?
C39 N7 Rh2 118.0(2) . . ?
C46 N7 Rh2 122.4(2) . . ?
C46 N7 C39 119.6(3) . . ?
C48 N8 Rh2 124.7(2) . . ?
C48 N8 C52 117.4(3) . . ?
C52 N8 Rh2 117.7(2) . . ?
N1 C1 C2 122.0(3) . . ?
C3 C2 C1 120.3(3) . . ?
C2 C3 C4 119.1(3) . . ?
C3 C4 C11 124.1(3) . . ?
C5 C4 C3 117.5(3) . . ?
C5 C4 C11 118.4(3) . . ?
N1 C5 C4 122.7(3) . . ?
N1 C5 C6 116.7(3) . . ?
C4 C5 C6 120.6(3) . . ?
N2 C6 C5 116.5(3) . . ?
N2 C6 C7 123.6(3) . . ?
C7 C6 C5 119.9(3) . . ?
C6 C7 C8 116.8(3) . . ?
C6 C7 C12 119.1(3) . . ?
C8 C7 C12 124.1(3) . . ?
C9 C8 C7 119.6(3) . . ?
C8 C9 C10 120.0(3) . . ?
N2 C10 C9 122.5(3) . . ?
C12 C11 C4 121.0(3) . . ?
C11 C12 C7 120.9(3) . . ?
C14 C13 N3 120.7(3) . . ?
C14 C13 C18 119.4(3) . . ?
C18 C13 N3 119.8(3) . . ?
C13 C14 C15 120.1(3) . . ?
C16 C15 C14 121.2(3) . . ?
C15 C16 C17 118.3(3) . . ?
C15 C16 C19 120.6(4) . . ?
C17 C16 C19 121.0(3) . . ?
C18 C17 C16 121.2(3) . . ?
C17 C18 C13 119.8(3) . . ?
O2 C20 N3 122.0(3) . . ?
O2 C20 C21 115.3(3) . . ?
N3 C20 C21 122.8(3) . . ?
N4 C22 C23 125.0(4) . . ?
C24 C23 C22 118.3(4) . . ?
C23 C24 C25 119.3(4) . . ?
C26 C25 C24 118.3(4) . . ?
N4 C26 C25 122.6(4) . . ?
N5 C27 C28 122.0(3) . . ?
C29 C28 C27 120.6(3) . . ?
C28 C29 C30 118.9(3) . . ?
C29 C30 C37 124.7(3) . . ?
C31 C30 C29 117.5(3) . . ?
C31 C30 C37 117.8(3) . . ?
N5 C31 C30 122.7(3) . . ?
N5 C31 C32 116.6(3) . . ?
C30 C31 C32 120.6(3) . . ?
N6 C32 C31 116.4(3) . . ?
N6 C32 C33 122.9(3) . . ?
C33 C32 C31 120.8(3) . . ?
C32 C33 C34 117.6(3) . . ?
C32 C33 C38 117.8(3) . . ?
C34 C33 C38 124.5(3) . . ?
C35 C34 C33 119.1(3) . . ?
C34 C35 C36 120.3(3) . . ?
N6 C36 C35 122.4(3) . . ?
C38 C37 C30 121.4(3) . . ?
C37 C38 C33 121.5(3) . . ?
C40 C39 N7 121.0(3) . . ?
C44 C39 N7 120.0(3) . . ?
C44 C39 C40 118.9(3) . . ?
C39 C40 C41 120.8(4) . . ?
C42 C41 C40 121.3(4) . . ?
C41 C42 C43 117.7(4) . . ?
C41 C42 C45 121.4(4) . . ?
C43 C42 C45 120.9(4) . . ?
C42 C43 C44 121.3(4) . . ?
C39 C44 C43 119.9(4) . . ?
O1 C46 N7 121.5(3) . . ?
O1 C46 C47 115.3(3) . . ?
N7 C46 C47 123.3(3) . . ?
N8 C48 C49 122.7(3) . . ?
C50 C49 C48 119.1(4) . . ?
C51 C50 C49 118.9(4) . . ?
C50 C51 C52 118.6(4) . . ?
N8 C52 C51 123.3(4) . . ?
F5 B2 F7 107.4(4) . . ?
F6 B2 F5 111.7(4) . . ?
F6 B2 F7 109.2(4) . . ?
F6 B2 F8 110.9(4) . . ?
F8 B2 F5 108.7(4) . . ?
F8 B2 F7 108.8(4) . . ?
F5B B2 F6B 102.1(18) . . ?
F5B B2 F7B 113(2) . . ?
F5B B2 F8B 112(3) . . ?
F7B B2 F6B 104(2) . . ?
F7B B2 F8B 118(2) . . ?
F8B B2 F6B 106.3(18) . . ?
F1 B1 F2 110.0(3) . . ?
F1 B1 F3 110.1(3) . . ?
F1 B1 F4 109.5(3) . . ?
F2 B1 F4 108.8(3) . . ?
F3 B1 F2 108.8(3) . . ?
F3 B1 F4 109.7(3) . . ?

loop_
_geom_bond_atom_site_label_1
_geom_bond_atom_site_label_2
_geom_bond_distance
_geom_bond_site_symmetry_2
_geom_bond_publ_flag
Rh1 Rh2 2.5785(4) . ?
Rh1 O1 2.024(2) . ?
Rh1 N1 2.041(3) . ?
Rh1 N2 2.029(3) . ?
Rh1 N3 2.068(3) . ?
Rh1 N4 2.233(3) . ?
Rh2 O2 2.022(2) . ?
Rh2 N5 2.027(3) . ?
Rh2 N6 2.017(3) . ?
Rh2 N7 2.051(3) . ?
Rh2 N8 2.261(3) . ?
O1 C46 1.287(4) . ?
O2 C20 1.288(4) . ?
N1 C1 1.330(4) . ?
N1 C5 1.372(4) . ?
N2 C6 1.372(4) . ?
N2 C10 1.329(4) . ?
N3 C13 1.436(4) . ?
N3 C20 1.309(4) . ?
N4 C22 1.319(4) . ?
N4 C26 1.356(5) . ?
N5 C27 1.331(4) . ?
N5 C31 1.368(4) . ?
N6 C32 1.375(4) . ?
N6 C36 1.330(4) . ?
N7 C39 1.441(4) . ?
N7 C46 1.311(4) . ?
N8 C48 1.334(4) . ?
N8 C52 1.348(5) . ?
C1 C2 1.395(5) . ?
C2 C3 1.371(5) . ?
C3 C4 1.408(5) . ?
C4 C5 1.400(5) . ?
C4 C11 1.435(5) . ?
C5 C6 1.418(5) . ?
C6 C7 1.395(5) . ?
C7 C8 1.415(5) . ?
C7 C12 1.429(5) . ?
C8 C9 1.359(5) . ?
C9 C10 1.399(5) . ?
C11 C12 1.352(5) . ?
C13 C14 1.385(5) . ?
C13 C18 1.393(5) . ?
C14 C15 1.386(5) . ?
C15 C16 1.380(5) . ?
C16 C17 1.389(5) . ?
C16 C19 1.515(5) . ?
C17 C18 1.383(5) . ?
C20 C21 1.501(5) . ?
C22 C23 1.381(5) . ?
C23 C24 1.355(6) . ?
C24 C25 1.395(6) . ?
C25 C26 1.390(5) . ?
C27 C28 1.391(5) . ?
C28 C29 1.372(5) . ?
C29 C30 1.406(5) . ?
C30 C31 1.404(4) . ?
C30 C37 1.435(5) . ?
C31 C32 1.417(5) . ?
C32 C33 1.398(5) . ?
C33 C34 1.403(5) . ?
C33 C38 1.436(5) . ?
C34 C35 1.365(5) . ?
C35 C36 1.396(5) . ?
C37 C38 1.349(5) . ?
C39 C40 1.379(5) . ?
C39 C44 1.377(5) . ?
C40 C41 1.384(5) . ?
C41 C42 1.375(6) . ?
C42 C43 1.388(6) . ?
C42 C45 1.511(5) . ?
C43 C44 1.396(6) . ?
C46 C47 1.500(4) . ?
C48 C49 1.391(5) . ?
C49 C50 1.379(5) . ?
C50 C51 1.379(6) . ?
C51 C52 1.382(5) . ?
B2 F5 1.393(6) . ?
B2 F6 1.356(5) . ?
B2 F7 1.407(6) . ?
B2 F8 1.390(5) . ?
B2 F5B 1.23(4) . ?
B2 F6B 1.52(3) . ?
B2 F7B 1.33(3) . ?
B2 F8B 1.39(3) . ?
F1 B1 1.379(5) . ?
F2 B1 1.391(5) . ?
F3 B1 1.381(5) . ?
F4 B1 1.396(5) . ?
